data_2214182
loop_
_publ_author_name
'Ao Chen'
'Jian-Wei Zou'
'Wen-Na Zhao'

_publ_section_title
;
 1-Methyl-3-(1-methyl-2,3-dihydro-1<i>H</i>-indol-2-yl)-1<i>H</i>-indole
;
_journal_coeditor_code EZ2083
_journal_issue 7
_journal_name_full 'Acta Crystallographica Section E'
_journal_page_first o3229
_journal_page_last o3229
_journal_paper_doi 10.1107/S1600536807028243
_journal_volume 63
_journal_year 2007
_chemical_formula_iupac 'C18 H18 N2'
_chemical_formula_moiety 'C18 H18 N2'
_chemical_formula_sum 'C18 H18 N2'
_chemical_formula_weight 262.34
_chemical_name_systematic
;
1-Methyl-3-(1-methyl-2,3-dihydro-1H-indol-2-yl)-1H-indole
;
_space_group_IT_number 2
_symmetry_cell_setting triclinic
_symmetry_space_group_name_Hall '-P 1'
_symmetry_space_group_name_H-M 'P -1'
_atom_sites_solution_hydrogens geom
_atom_sites_solution_primary direct
_atom_sites_solution_secondary difmap
_audit_creation_method SHELXL-97
_cell_angle_alpha 65.54(3)
_cell_angle_beta 75.14(3)
_cell_angle_gamma 84.22(3)
_cell_formula_units_Z 2
_cell_length_a 7.3843(15)
_cell_length_b 10.282(2)
_cell_length_c 10.757(2)
_cell_measurement_reflns_used 3267
_cell_measurement_temperature 298(2)
_cell_measurement_theta_max 27.5
_cell_measurement_theta_min 3.1
_cell_volume 718.6(3)
_computing_cell_refinement 'SAINT (Bruker, 2003)'
_computing_data_collection 'SMART (Bruker, 2003)'
_computing_data_reduction SAINT
_computing_molecular_graphics 'SHELXTL (Sheldrick, 1997b)'
_computing_publication_material SHELXTL
_computing_structure_refinement 'SHELXL97 (Sheldrick, 1997a)'
_computing_structure_solution 'SHELXS97 (Sheldrick, 1997a)'
_diffrn_ambient_temperature 298(2)
_diffrn_detector_area_resol_mean 8.40
_diffrn_measured_fraction_theta_full 0.990
_diffrn_measured_fraction_theta_max 0.990
_diffrn_measurement_device_type 'Bruker SMART CCD APEXII'
_diffrn_measurement_method \w
_diffrn_radiation_monochromator graphite
_diffrn_radiation_source 'fine-focus sealed tube'
_diffrn_radiation_type MoK\a
_diffrn_radiation_wavelength 0.71073
_diffrn_reflns_av_R_equivalents 0.017
_diffrn_reflns_av_sigmaI/netI 0.024
_diffrn_reflns_limit_h_max 9
_diffrn_reflns_limit_h_min -9
_diffrn_reflns_limit_k_max 13
_diffrn_reflns_limit_k_min -13
_diffrn_reflns_limit_l_max 13
_diffrn_reflns_limit_l_min -13
_diffrn_reflns_number 7121
_diffrn_reflns_theta_full 27.5
_diffrn_reflns_theta_max 27.5
_diffrn_reflns_theta_min 3.1
_diffrn_standards_decay_% 0
_diffrn_standards_interval_count 0
_diffrn_standards_number 0
_exptl_absorpt_coefficient_mu 0.072
_exptl_absorpt_correction_T_max 0.984
_exptl_absorpt_correction_T_min 0.964
_exptl_absorpt_correction_type multi-scan
_exptl_absorpt_process_details '(SADABS; Sheldrick, 1996)'
_exptl_crystal_colour colorless
_exptl_crystal_density_diffrn 1.212
_exptl_crystal_density_method 'not measured'
_exptl_crystal_description block
_exptl_crystal_F_000 280
_exptl_crystal_size_max 0.51
_exptl_crystal_size_mid 0.49
_exptl_crystal_size_min 0.23
_refine_diff_density_max 0.58
_refine_diff_density_min -0.29
_refine_ls_extinction_method none
_refine_ls_goodness_of_fit_ref 1.09
_refine_ls_hydrogen_treatment constr
_refine_ls_matrix_type full
_refine_ls_number_parameters 181
_refine_ls_number_reflns 3267
_refine_ls_number_restraints 0
_refine_ls_restrained_S_all 1.09
_refine_ls_R_factor_all 0.089
_refine_ls_R_factor_gt 0.063
_refine_ls_shift/su_max 0.000
_refine_ls_shift/su_mean 0.000
_refine_ls_structure_factor_coef Fsqd
_refine_ls_weighting_details 'calc w=1/[\s^2^(Fo^2^)+(0.1209P)^2^+0.0915P] where P=(Fo^2^+2Fc^2^)/3'
_refine_ls_weighting_scheme calc
_refine_ls_wR_factor_gt 0.196
_refine_ls_wR_factor_ref 0.215
_reflns_number_gt 2203
_reflns_number_total 3267
_reflns_threshold_expression I>2\s(I)
_cod_data_source_file ez2083.cif
_cod_data_source_block I
_cod_database_code 2214182
_cod_database_fobs_code 2214182

loop_
_symmetry_equiv_pos_as_xyz
'x, y, z'
'-x, -y, -z'

loop_
_atom_site_type_symbol
_atom_site_label
_atom_site_fract_x
_atom_site_fract_y
_atom_site_fract_z
_atom_site_U_iso_or_equiv
_atom_site_adp_type
_atom_site_calc_flag
_atom_site_refinement_flags
_atom_site_occupancy
N N1 0.0594(2) 0.54541(17) 0.62999(18) 0.0532(5) Uani d . 1
N N2 -0.2976(3) 0.2855(2) 1.07571(19) 0.0608(5) Uani d . 1
C C1 -0.1060(3) 0.5440(2) 0.7237(2) 0.0528(5) Uani d . 1
H H1A -0.1762 0.6248 0.7220 0.063 Uiso calc R 1
C C2 -0.1544(3) 0.4082(2) 0.8201(2) 0.0478(5) Uani d . 1
C C3 -0.0081(3) 0.3184(2) 0.78479(19) 0.0441(5) Uani d . 1
C C4 0.0237(3) 0.1719(2) 0.8403(2) 0.0527(5) Uani d . 1
H H4A -0.0607 0.1108 0.9186 0.063 Uiso calc R 1
C C5 0.1830(3) 0.1188(2) 0.7771(3) 0.0644(6) Uani d . 1
H H5A 0.2053 0.0210 0.8135 0.077 Uiso calc R 1
C C6 0.3100(3) 0.2088(3) 0.6604(3) 0.0678(7) Uani d . 1
H H6A 0.4167 0.1700 0.6209 0.081 Uiso calc R 1
C C7 0.2826(3) 0.3533(3) 0.6016(2) 0.0586(6) Uani d . 1
H H7A 0.3671 0.4129 0.5221 0.070 Uiso calc R 1
C C8 0.1232(3) 0.4075(2) 0.66545(19) 0.0457(5) Uani d . 1
C C9 0.1532(4) 0.6710(2) 0.5147(2) 0.0681(7) Uani d . 1
H H9A 0.0801 0.7542 0.5128 0.102 Uiso calc R 1
H H9B 0.1671 0.6616 0.4276 0.102 Uiso calc R 1
H H9C 0.2746 0.6805 0.5273 0.102 Uiso calc R 1
C C10 -0.3284(3) 0.3675(2) 0.9342(2) 0.0514(5) Uani d . 1
H H10A -0.3935 0.4557 0.9334 0.062 Uiso calc R 1
C C11 -0.4692(4) 0.2706(3) 0.9273(3) 0.0717(7) Uani d . 1
H H11A -0.5534 0.3262 0.8688 0.086 Uiso calc R 1
H H11B -0.4053 0.2011 0.8921 0.086 Uiso calc R 1
C C12 -0.5719(3) 0.1998(2) 1.0790(2) 0.0596(6) Uani d . 1
C C13 -0.7391(4) 0.1275(3) 1.1416(3) 0.0749(7) Uani d . 1
H H13A -0.8123 0.1184 1.0870 0.090 Uiso calc R 1
C C14 -0.7986(4) 0.0678(3) 1.2871(3) 0.0731(7) Uani d . 1
H H14A -0.9110 0.0172 1.3301 0.088 Uiso calc R 1
C C15 -0.6936(3) 0.0830(2) 1.3672(3) 0.0687(7) Uani d . 1
H H15A -0.7364 0.0435 1.4645 0.082 Uiso calc R 1
C C16 -0.5242(3) 0.1559(2) 1.3072(2) 0.0622(6) Uani d . 1
H H16A -0.4531 0.1665 1.3624 0.075 Uiso calc R 1
C C17 -0.4639(3) 0.2130(2) 1.1609(2) 0.0554(6) Uani d . 1
C C18 -0.1963(4) 0.3514(3) 1.1257(3) 0.0840(8) Uani d . 1
H H18A -0.1844 0.2871 1.2180 0.126 Uiso calc R 1
H H18B -0.2603 0.4360 1.1298 0.126 Uiso calc R 1
H H18C -0.0740 0.3767 1.0638 0.126 Uiso calc R 1

loop_
_atom_site_aniso_label
_atom_site_aniso_U_11
_atom_site_aniso_U_22
_atom_site_aniso_U_33
_atom_site_aniso_U_12
_atom_site_aniso_U_13
_atom_site_aniso_U_23
N1 0.0550(10) 0.0429(9) 0.0495(9) -0.0051(7) -0.0071(8) -0.0087(7)
N2 0.0512(10) 0.0688(12) 0.0529(10) 0.0022(9) -0.0069(8) -0.0189(9)
C1 0.0551(12) 0.0434(10) 0.0558(11) 0.0070(9) -0.0126(9) -0.0178(9)
C2 0.0487(11) 0.0434(10) 0.0451(10) 0.0047(8) -0.0064(8) -0.0156(8)
C3 0.0453(10) 0.0429(10) 0.0402(9) 0.0012(8) -0.0059(8) -0.0156(8)
C4 0.0558(12) 0.0440(10) 0.0503(11) 0.0023(9) -0.0062(9) -0.0155(9)
C5 0.0671(14) 0.0476(12) 0.0725(15) 0.0120(10) -0.0087(12) -0.0255(11)
C6 0.0541(13) 0.0698(15) 0.0773(15) 0.0100(11) -0.0001(11) -0.0388(13)
C7 0.0468(11) 0.0680(14) 0.0539(12) -0.0071(10) 0.0031(9) -0.0247(10)
C8 0.0456(10) 0.0462(10) 0.0426(9) -0.0014(8) -0.0082(8) -0.0163(8)
C9 0.0785(16) 0.0528(13) 0.0565(13) -0.0198(11) -0.0123(12) -0.0036(10)
C10 0.0492(11) 0.0502(11) 0.0475(10) 0.0091(9) -0.0044(9) -0.0187(9)
C11 0.0630(14) 0.0657(15) 0.0731(15) -0.0067(12) 0.0096(12) -0.0286(12)
C12 0.0640(13) 0.0521(12) 0.0594(12) 0.0009(10) -0.0056(11) -0.0247(10)
C13 0.0754(16) 0.0698(16) 0.0752(16) -0.0182(13) -0.0058(14) -0.0278(13)
C14 0.0671(15) 0.0553(13) 0.0749(16) -0.0123(11) 0.0024(13) -0.0132(12)
C15 0.0663(15) 0.0488(12) 0.0572(13) 0.0060(11) 0.0047(11) -0.0011(10)
C16 0.0575(13) 0.0578(12) 0.0536(12) 0.0109(10) -0.0093(10) -0.0099(10)
C17 0.0459(11) 0.0416(10) 0.0581(12) 0.0104(8) 0.0020(9) -0.0108(9)
C18 0.0743(17) 0.102(2) 0.0733(17) -0.0125(16) -0.0119(14) -0.0337(16)

loop_
_atom_type_symbol
_atom_type_description
_atom_type_scat_dispersion_real
_atom_type_scat_dispersion_imag
_atom_type_scat_source
C C 0.0033 0.0016 'International Tables Vol C Tables 4.2.6.8 and 6.1.1.4'
H H 0.0000 0.0000 'International Tables Vol C Tables 4.2.6.8 and 6.1.1.4'
N N 0.0061 0.0033 'International Tables Vol C Tables 4.2.6.8 and 6.1.1.4'

loop_
_geom_angle_atom_site_label_1
_geom_angle_atom_site_label_2
_geom_angle_atom_site_label_3
_geom_angle
C1 N1 C8 108.25(16)
C1 N1 C9 125.9(2)
C8 N1 C9 125.8(2)
C18 N2 C17 120.3(2)
C18 N2 C10 117.3(2)
C17 N2 C10 107.50(18)
C2 C1 N1 111.00(19)
C2 C1 H1A 124.5
N1 C1 H1A 124.5
C1 C2 C3 105.94(17)
C1 C2 C10 125.18(19)
C3 C2 C10 128.86(18)
C4 C3 C8 118.78(18)
C4 C3 C2 134.08(18)
C8 C3 C2 107.13(17)
C5 C4 C3 118.9(2)
C5 C4 H4A 120.5
C3 C4 H4A 120.5
C4 C5 C6 121.1(2)
C4 C5 H5A 119.4
C6 C5 H5A 119.4
C7 C6 C5 121.7(2)
C7 C6 H6A 119.1
C5 C6 H6A 119.1
C6 C7 C8 117.4(2)
C6 C7 H7A 121.3
C8 C7 H7A 121.3
N1 C8 C7 130.23(19)
N1 C8 C3 107.68(17)
C7 C8 C3 122.08(19)
N1 C9 H9A 109.5
N1 C9 H9B 109.5
H9A C9 H9B 109.5
N1 C9 H9C 109.5
H9A C9 H9C 109.5
H9B C9 H9C 109.5
N2 C10 C2 114.55(17)
N2 C10 C11 101.59(18)
C2 C10 C11 116.85(18)
N2 C10 H10A 107.8
C2 C10 H10A 107.8
C11 C10 H10A 107.8
C12 C11 C10 101.8(2)
C12 C11 H11A 111.4
C10 C11 H11A 111.4
C12 C11 H11B 111.4
C10 C11 H11B 111.4
H11A C11 H11B 109.3
C13 C12 C17 119.9(2)
C13 C12 C11 131.8(3)
C17 C12 C11 108.3(2)
C12 C13 C14 119.6(3)
C12 C13 H13A 120.2
C14 C13 H13A 120.2
C15 C14 C13 120.4(2)
C15 C14 H14A 119.8
C13 C14 H14A 119.8
C14 C15 C16 121.5(2)
C14 C15 H15A 119.2
C16 C15 H15A 119.2
C15 C16 C17 117.6(2)
C15 C16 H16A 121.2
C17 C16 H16A 121.2
C12 C17 N2 110.0(2)
C12 C17 C16 121.0(2)
N2 C17 C16 128.9(2)
N2 C18 H18A 109.5
N2 C18 H18B 109.5
H18A C18 H18B 109.5
N2 C18 H18C 109.5
H18A C18 H18C 109.5
H18B C18 H18C 109.5

loop_
_geom_bond_atom_site_label_1
_geom_bond_atom_site_label_2
_geom_bond_distance
N1 C1 1.367(3)
N1 C8 1.374(3)
N1 C9 1.449(3)
N2 C18 1.384(3)
N2 C17 1.395(3)
N2 C10 1.468(3)
C1 C2 1.365(3)
C1 H1A 0.9300
C2 C3 1.430(3)
C2 C10 1.486(3)
C3 C4 1.391(3)
C3 C8 1.412(3)
C4 C5 1.383(3)
C4 H4A 0.9300
C5 C6 1.386(3)
C5 H5A 0.9300
C6 C7 1.370(3)
C6 H6A 0.9300
C7 C8 1.392(3)
C7 H7A 0.9300
C9 H9A 0.9600
C9 H9B 0.9600
C9 H9C 0.9600
C10 C11 1.546(3)
C10 H10A 0.9800
C11 C12 1.504(3)
C11 H11A 0.9700
C11 H11B 0.9700
C12 C13 1.369(3)
C12 C17 1.383(3)
C13 C14 1.388(4)
C13 H13A 0.9300
C14 C15 1.359(4)
C14 H14A 0.9300
C15 C16 1.385(3)
C15 H15A 0.9300
C16 C17 1.396(3)
C16 H16A 0.9300
C18 H18A 0.9600
C18 H18B 0.9600
C18 H18C 0.9600

loop_
_geom_torsion_atom_site_label_1
_geom_torsion_atom_site_label_2
_geom_torsion_atom_site_label_3
_geom_torsion_atom_site_label_4
_geom_torsion
C8 N1 C1 C2 -0.5(2)
C9 N1 C1 C2 -179.3(2)
N1 C1 C2 C3 0.5(2)
N1 C1 C2 C10 -178.07(19)
C1 C2 C3 C4 -179.1(2)
C10 C2 C3 C4 -0.6(4)
C1 C2 C3 C8 -0.3(2)
C10 C2 C3 C8 178.2(2)
C8 C3 C4 C5 0.2(3)
C2 C3 C4 C5 178.9(2)
C3 C4 C5 C6 0.0(4)
C4 C5 C6 C7 -0.8(4)
C5 C6 C7 C8 1.3(4)
C1 N1 C8 C7 178.9(2)
C9 N1 C8 C7 -2.2(4)
C1 N1 C8 C3 0.2(2)
C9 N1 C8 C3 179.1(2)
C6 C7 C8 N1 -179.5(2)
C6 C7 C8 C3 -1.0(3)
C4 C3 C8 N1 179.05(18)
C2 C3 C8 N1 0.0(2)
C4 C3 C8 C7 0.3(3)
C2 C3 C8 C7 -178.73(19)
C18 N2 C10 C2 61.8(3)
C17 N2 C10 C2 -158.96(18)
C18 N2 C10 C11 -171.3(2)
C17 N2 C10 C11 -32.1(2)
C1 C2 C10 N2 -125.8(2)
C3 C2 C10 N2 56.0(3)
C1 C2 C10 C11 115.6(3)
C3 C2 C10 C11 -62.6(3)
N2 C10 C11 C12 30.0(2)
C2 C10 C11 C12 155.37(19)
C10 C11 C12 C13 163.0(3)
C10 C11 C12 C17 -18.9(2)
C17 C12 C13 C14 -0.1(4)
C11 C12 C13 C14 177.8(2)
C12 C13 C14 C15 1.2(4)
C13 C14 C15 C16 -0.9(4)
C14 C15 C16 C17 -0.4(3)
C13 C12 C17 N2 177.8(2)
C11 C12 C17 N2 -0.6(2)
C13 C12 C17 C16 -1.3(3)
C11 C12 C17 C16 -179.6(2)
C18 N2 C17 C12 159.2(2)
C10 N2 C17 C12 21.5(2)
C18 N2 C17 C16 -21.8(3)
C10 N2 C17 C16 -159.6(2)
C15 C16 C17 C12 1.5(3)
C15 C16 C17 N2 -177.4(2)

loop_
_cod_related_entry_id
_cod_related_entry_database
_cod_related_entry_code
1 ChemSpider 212531
